data_4316622
loop_
_publ_author_name
'Mar\'ia Alonso'
'M. Angeles Alvarez'
'M. Esther Garc\'ia'
'Daniel Garc\'ia-Viv\'o'
'Miguel A. Ruiz'

_publ_section_title
;
 Chemistry of the Oxophosphinidene Ligand. 1. Electronic Structure of the
 Anionic Complexes [MCp{P(O)R*}(CO)2]- (M = Mo, W; R* = 2,4,6-C6H2tBu3)
 and Their Reactions with H+ and C-Based Electrophiles.
;
_journal_name_full 'Inorganic Chemistry'
_journal_page_first 8962
_journal_page_last 8976
_journal_paper_doi 10.1021/ic101261f
_journal_volume 49
_journal_year 2010
_chemical_formula_sum 'C25 H34 F Mo O2 P'
_chemical_formula_weight 512.43
_chemical_name_systematic
; 
 ? 
;
_space_group_IT_number 14
_symmetry_cell_setting monoclinic
_symmetry_space_group_name_Hall '-P 2ybc'
_symmetry_space_group_name_H-M 'P 1 21/c 1'
_atom_sites_solution_hydrogens geom
_atom_sites_solution_primary direct
_atom_sites_solution_secondary difmap
_audit_creation_method SHELXL-97
_cell_angle_alpha 90.00
_cell_angle_beta 102.708(2)
_cell_angle_gamma 90.00
_cell_formula_units_Z 4
_cell_length_a 20.947(2)
_cell_length_b 10.4889(10)
_cell_length_c 11.5591(12)
_cell_measurement_temperature 173(2)
_cell_volume 2477.4(4)
_computing_structure_refinement 'SHELXL-97 (Sheldrick, 1997)'
_computing_structure_solution 'SHELXS-97 (Sheldrick, 1990)'
_diffrn_ambient_temperature 173(2)
_diffrn_measured_fraction_theta_full 0.997
_diffrn_measured_fraction_theta_max 0.997
_diffrn_radiation_monochromator graphite
_diffrn_radiation_source 'fine-focus sealed tube'
_diffrn_radiation_type MoK\a
_diffrn_radiation_wavelength 0.71073
_diffrn_reflns_av_R_equivalents 0.0812
_diffrn_reflns_av_sigmaI/netI 0.1379
_diffrn_reflns_limit_h_max 27
_diffrn_reflns_limit_h_min -27
_diffrn_reflns_limit_k_max 11
_diffrn_reflns_limit_k_min -13
_diffrn_reflns_limit_l_max 7
_diffrn_reflns_limit_l_min -15
_diffrn_reflns_number 11635
_diffrn_reflns_theta_full 27.48
_diffrn_reflns_theta_max 27.48
_diffrn_reflns_theta_min 2.78
_exptl_absorpt_coefficient_mu 0.619
_exptl_crystal_colour Red
_exptl_crystal_density_diffrn 1.374
_exptl_crystal_density_method 'not measured'
_exptl_crystal_description Needle
_exptl_crystal_F_000 1064
_exptl_crystal_size_max 0.15
_exptl_crystal_size_mid 0.1
_exptl_crystal_size_min 0.1
_refine_diff_density_max 0.622
_refine_diff_density_min -0.606
_refine_diff_density_rms 0.112
_refine_ls_extinction_method none
_refine_ls_goodness_of_fit_ref 0.969
_refine_ls_hydrogen_treatment mixed
_refine_ls_matrix_type full
_refine_ls_number_parameters 280
_refine_ls_number_reflns 5661
_refine_ls_number_restraints 0
_refine_ls_restrained_S_all 0.969
_refine_ls_R_factor_all 0.1285
_refine_ls_R_factor_gt 0.0567
_refine_ls_shift/su_max 0.000
_refine_ls_shift/su_mean 0.000
_refine_ls_structure_factor_coef Fsqd
_refine_ls_weighting_details 'calc w=1/[\s^2^(Fo^2^)+(0.0241P)^2^+0.0000P] where P=(Fo^2^+2Fc^2^)/3'
_refine_ls_weighting_scheme calc
_refine_ls_wR_factor_gt 0.0852
_refine_ls_wR_factor_ref 0.1031
_reflns_number_gt 3278
_reflns_number_total 5661
_reflns_threshold_expression >2sigma(I)
_cod_data_source_file ic101261f_si_002_2.cif
_cod_data_source_block comp5
_cod_depositor_comments
;
The following automatic conversions were performed:

'_symmetry_cell_setting' value 'Monoclinic' changed to 'monoclinic'
according to the built-in table from CIF Core dictionary named
'cif_core.dic' version 2.4.1 from 2010-06-29.

Automatic conversion script
Id: cif_fix_values 1646 2011-03-28 12:23:43Z adriana 
;
_cod_database_code 4316622

loop_
_symmetry_equiv_pos_as_xyz
'x, y, z'
'-x, y+1/2, -z+1/2'
'-x, -y, -z'
'x, -y-1/2, z-1/2'

loop_
_atom_site_label
_atom_site_type_symbol
_atom_site_fract_x
_atom_site_fract_y
_atom_site_fract_z
_atom_site_U_iso_or_equiv
_atom_site_adp_type
_atom_site_occupancy
_atom_site_symmetry_multiplicity
_atom_site_calc_flag
_atom_site_refinement_flags
_atom_site_disorder_assembly
_atom_site_disorder_group
Mo1 Mo 0.101353(18) 0.48371(4) 0.26671(3) 0.02417(12) Uani 1 1 d . . .
C1 C 0.0780(2) 0.5472(5) 0.1039(4) 0.0437(14) Uani 1 1 d . . .
O1 O 0.06222(18) 0.5858(4) 0.0076(3) 0.0731(13) Uani 1 1 d . . .
C2 C 0.1249(2) 0.3278(5) 0.1937(4) 0.0401(13) Uani 1 1 d . . .
O2 O 0.13921(19) 0.2336(4) 0.1536(4) 0.0669(13) Uani 1 1 d . . .
C11 C 0.0534(2) 0.3748(5) 0.4025(4) 0.0365(12) Uani 1 1 d . . .
H11 H 0.0669 0.2901 0.4245 0.044 Uiso 1 1 calc R . .
C12 C 0.0030(2) 0.4105(5) 0.3071(4) 0.0390(13) Uani 1 1 d . . .
H12 H -0.0239 0.3537 0.2534 0.047 Uiso 1 1 calc R . .
C13 C -0.0012(2) 0.5426(5) 0.3037(4) 0.0432(14) Uani 1 1 d . . .
H13 H -0.0308 0.5920 0.2472 0.052 Uiso 1 1 calc R . .
C14 C 0.0467(3) 0.5899(5) 0.3994(5) 0.0432(14) Uani 1 1 d . . .
H14 H 0.0548 0.6772 0.4195 0.052 Uiso 1 1 calc R . .
C15 C 0.0801(2) 0.4855(5) 0.4594(4) 0.0345(11) Uani 1 1 d . . .
H15 H 0.1151 0.4896 0.5274 0.041 Uiso 1 1 calc R . .
P3 P 0.20313(5) 0.54703(10) 0.28131(9) 0.0215(3) Uani 1 1 d . . .
F3 F 0.23943(11) 0.5321(2) 0.17249(19) 0.0312(6) Uani 1 1 d . . .
C31 C 0.27266(19) 0.6123(4) 0.3891(3) 0.0175(9) Uani 1 1 d . . .
C32 C 0.28244(19) 0.7472(4) 0.3982(3) 0.0177(9) Uani 1 1 d . . .
C33 C 0.3352(2) 0.7920(4) 0.4813(4) 0.0207(10) Uani 1 1 d . . .
H33 H 0.3414 0.8816 0.4884 0.025 Uiso 1 1 calc R . .
C34 C 0.3799(2) 0.7139(4) 0.5553(3) 0.0188(10) Uani 1 1 d . . .
C35 C 0.3703(2) 0.5839(4) 0.5446(3) 0.0214(10) Uani 1 1 d . . .
H35 H 0.4007 0.5293 0.5943 0.026 Uiso 1 1 calc R . .
C36 C 0.31771(19) 0.5284(4) 0.4640(3) 0.0185(9) Uani 1 1 d . . .
C41 C 0.2367(2) 0.8476(4) 0.3230(4) 0.0245(10) Uani 1 1 d . . .
C42 C 0.2221(2) 0.8197(4) 0.1883(4) 0.0319(12) Uani 1 1 d . . .
H42A H 0.1918 0.7474 0.1705 0.048 Uiso 1 1 calc R . .
H42B H 0.2630 0.7989 0.1645 0.048 Uiso 1 1 calc R . .
H42C H 0.2022 0.8950 0.1446 0.048 Uiso 1 1 calc R . .
C43 C 0.1731(2) 0.8573(4) 0.3672(4) 0.0339(12) Uani 1 1 d . . .
H43A H 0.1453 0.9241 0.3229 0.051 Uiso 1 1 calc R . .
H43B H 0.1833 0.8784 0.4518 0.051 Uiso 1 1 calc R . .
H43C H 0.1500 0.7755 0.3551 0.051 Uiso 1 1 calc R . .
C44 C 0.2683(2) 0.9823(4) 0.3376(4) 0.0403(13) Uani 1 1 d . . .
H44A H 0.2407 1.0420 0.2835 0.060 Uiso 1 1 calc R . .
H44B H 0.3117 0.9785 0.3189 0.060 Uiso 1 1 calc R . .
H44C H 0.2726 1.0113 0.4195 0.060 Uiso 1 1 calc R . .
C51 C 0.4379(2) 0.7719(4) 0.6446(4) 0.0256(10) Uani 1 1 d . . .
C52 C 0.4124(2) 0.8559(5) 0.7336(4) 0.0458(14) Uani 1 1 d . . .
H52A H 0.3861 0.8039 0.7760 0.069 Uiso 1 1 calc R . .
H52B H 0.3854 0.9246 0.6910 0.069 Uiso 1 1 calc R . .
H52C H 0.4495 0.8926 0.7905 0.069 Uiso 1 1 calc R . .
C53 C 0.4782(2) 0.8560(4) 0.5770(4) 0.0369(13) Uani 1 1 d . . .
H53A H 0.5164 0.8902 0.6330 0.055 Uiso 1 1 calc R . .
H53B H 0.4509 0.9265 0.5384 0.055 Uiso 1 1 calc R . .
H53C H 0.4927 0.8045 0.5169 0.055 Uiso 1 1 calc R . .
C54 C 0.4837(2) 0.6722(4) 0.7120(4) 0.0541(16) Uani 1 1 d . . .
H54A H 0.4603 0.6204 0.7597 0.081 Uiso 1 1 calc R . .
H54B H 0.5210 0.7144 0.7642 0.081 Uiso 1 1 calc R . .
H54C H 0.4996 0.6173 0.6557 0.081 Uiso 1 1 calc R . .
C61 C 0.3142(2) 0.3800(4) 0.4625(4) 0.0233(10) Uani 1 1 d . . .
C62 C 0.3741(2) 0.3194(4) 0.5439(4) 0.0378(13) Uani 1 1 d . . .
H62A H 0.3705 0.2263 0.5386 0.057 Uiso 1 1 calc R . .
H62B H 0.3764 0.3462 0.6259 0.057 Uiso 1 1 calc R . .
H62C H 0.4139 0.3468 0.5192 0.057 Uiso 1 1 calc R . .
C63 C 0.3116(2) 0.3258(4) 0.3383(4) 0.0322(12) Uani 1 1 d . . .
H63A H 0.3452 0.3670 0.3041 0.048 Uiso 1 1 calc R . .
H63B H 0.2683 0.3421 0.2876 0.048 Uiso 1 1 calc R . .
H63C H 0.3196 0.2337 0.3438 0.048 Uiso 1 1 calc R . .
C64 C 0.2552(2) 0.3349(4) 0.5111(4) 0.0291(11) Uani 1 1 d . . .
H64A H 0.2549 0.2416 0.5143 0.044 Uiso 1 1 calc R . .
H64B H 0.2146 0.3651 0.4589 0.044 Uiso 1 1 calc R . .
H64C H 0.2586 0.3695 0.5910 0.044 Uiso 1 1 calc R . .

loop_
_atom_site_aniso_label
_atom_site_aniso_U_11
_atom_site_aniso_U_22
_atom_site_aniso_U_33
_atom_site_aniso_U_23
_atom_site_aniso_U_13
_atom_site_aniso_U_12
Mo1 0.01796(18) 0.0323(2) 0.02161(19) -0.00089(19) 0.00295(14) -0.0048(2)
C1 0.023(3) 0.071(4) 0.035(3) 0.006(3) 0.002(2) -0.018(3)
O1 0.050(3) 0.130(4) 0.033(2) 0.033(2) -0.003(2) -0.028(2)
C2 0.019(3) 0.060(4) 0.041(3) -0.014(3) 0.006(2) -0.015(3)
O2 0.055(3) 0.062(3) 0.089(3) -0.052(2) 0.028(2) -0.018(2)
C11 0.035(3) 0.041(3) 0.036(3) 0.007(2) 0.015(3) -0.004(3)
C12 0.024(3) 0.053(4) 0.041(3) -0.009(3) 0.010(2) -0.015(3)
C13 0.032(3) 0.057(4) 0.043(3) 0.013(3) 0.015(3) 0.018(3)
C14 0.050(4) 0.029(3) 0.063(4) -0.008(3) 0.040(3) -0.002(3)
C15 0.029(3) 0.052(3) 0.026(2) -0.003(3) 0.012(2) -0.005(3)
P3 0.0191(6) 0.0245(7) 0.0203(6) -0.0006(5) 0.0030(5) -0.0025(5)
F3 0.0281(14) 0.0439(16) 0.0234(13) -0.0042(12) 0.0093(11) -0.0053(13)
C31 0.016(2) 0.020(2) 0.017(2) -0.0010(18) 0.0049(18) -0.0008(18)
C32 0.017(2) 0.017(2) 0.022(2) 0.0000(18) 0.0091(19) -0.0002(18)
C33 0.024(2) 0.013(2) 0.025(2) 0.0022(18) 0.005(2) 0.0006(19)
C34 0.019(2) 0.020(2) 0.017(2) -0.0033(18) 0.0028(19) -0.0043(19)
C35 0.020(2) 0.019(2) 0.023(2) 0.0018(19) 0.002(2) 0.0039(19)
C36 0.019(2) 0.017(2) 0.020(2) 0.0010(18) 0.0057(17) -0.0023(19)
C41 0.028(3) 0.018(2) 0.025(2) 0.0050(19) -0.001(2) 0.003(2)
C42 0.031(3) 0.035(3) 0.030(3) 0.009(2) 0.005(2) 0.001(2)
C43 0.029(3) 0.033(3) 0.038(3) 0.002(2) 0.004(2) 0.008(2)
C44 0.044(3) 0.022(3) 0.048(3) 0.012(2) -0.004(2) -0.005(2)
C51 0.023(2) 0.022(2) 0.028(3) 0.001(2) -0.002(2) -0.003(2)
C52 0.043(3) 0.057(4) 0.038(3) -0.020(3) 0.009(3) -0.015(3)
C53 0.022(3) 0.047(3) 0.040(3) -0.006(2) 0.004(2) -0.009(2)
C54 0.050(4) 0.038(3) 0.057(4) -0.003(3) -0.027(3) -0.005(3)
C61 0.023(2) 0.019(2) 0.029(3) 0.003(2) 0.008(2) 0.001(2)
C62 0.038(3) 0.022(3) 0.049(3) 0.005(2) 0.001(3) 0.006(2)
C63 0.039(3) 0.021(3) 0.041(3) -0.007(2) 0.017(2) 0.000(2)
C64 0.032(3) 0.024(3) 0.032(3) 0.001(2) 0.007(2) -0.001(2)

loop_
_atom_type_symbol
_atom_type_description
_atom_type_scat_dispersion_real
_atom_type_scat_dispersion_imag
_atom_type_scat_source
C C 0.0033 0.0016 'International Tables Vol C Tables 4.2.6.8 and 6.1.1.4'
H H 0.0000 0.0000 'International Tables Vol C Tables 4.2.6.8 and 6.1.1.4'
O O 0.0106 0.0060 'International Tables Vol C Tables 4.2.6.8 and 6.1.1.4'
F F 0.0171 0.0103 'International Tables Vol C Tables 4.2.6.8 and 6.1.1.4'
P P 0.1023 0.0942 'International Tables Vol C Tables 4.2.6.8 and 6.1.1.4'
Mo Mo -1.6832 0.6857 'International Tables Vol C Tables 4.2.6.8 and 6.1.1.4'

loop_
_geom_angle_atom_site_label_1
_geom_angle_atom_site_label_2
_geom_angle_atom_site_label_3
_geom_angle
_geom_angle_site_symmetry_1
_geom_angle_site_symmetry_3
_geom_angle_publ_flag
C2 Mo1 C1 84.4(2) . . ?
C2 Mo1 P3 87.32(14) . . ?
C1 Mo1 P3 90.22(14) . . ?
C2 Mo1 C12 97.37(19) . . ?
C1 Mo1 C12 105.03(18) . . ?
P3 Mo1 C12 164.38(12) . . ?
C2 Mo1 C11 93.87(19) . . ?
C1 Mo1 C11 139.40(18) . . ?
P3 Mo1 C11 130.30(12) . . ?
C12 Mo1 C11 34.81(15) . . ?
C2 Mo1 C13 128.57(19) . . ?
C1 Mo1 C13 92.33(19) . . ?
P3 Mo1 C13 144.10(14) . . ?
C12 Mo1 C13 34.36(16) . . ?
C11 Mo1 C13 57.63(17) . . ?
C2 Mo1 C15 122.09(19) . . ?
C1 Mo1 C15 147.69(19) . . ?
P3 Mo1 C15 107.73(11) . . ?
C12 Mo1 C15 57.23(16) . . ?
C11 Mo1 C15 34.37(14) . . ?
C13 Mo1 C15 57.37(16) . . ?
C2 Mo1 C14 150.77(19) . . ?
C1 Mo1 C14 114.0(2) . . ?
P3 Mo1 C14 113.79(13) . . ?
C12 Mo1 C14 57.08(17) . . ?
C11 Mo1 C14 57.21(17) . . ?
C13 Mo1 C14 34.57(16) . . ?
C15 Mo1 C14 34.27(15) . . ?
O1 C1 Mo1 177.9(5) . . ?
O2 C2 Mo1 178.0(5) . . ?
C15 C11 C12 107.7(4) . . ?
C15 C11 Mo1 73.8(3) . . ?
C12 C11 Mo1 72.6(3) . . ?
C13 C12 C11 108.7(5) . . ?
C13 C12 Mo1 73.7(3) . . ?
C11 C12 Mo1 72.6(3) . . ?
C12 C13 C14 107.5(5) . . ?
C12 C13 Mo1 71.9(3) . . ?
C14 C13 Mo1 73.5(3) . . ?
C15 C14 C13 107.8(4) . . ?
C15 C14 Mo1 72.2(2) . . ?
C13 C14 Mo1 71.9(3) . . ?
C11 C15 C14 108.3(4) . . ?
C11 C15 Mo1 71.8(2) . . ?
C14 C15 Mo1 73.5(3) . . ?
F3 P3 C31 97.26(15) . . ?
F3 P3 Mo1 121.64(10) . . ?
C31 P3 Mo1 140.99(13) . . ?
C32 C31 C36 119.9(4) . . ?
C32 C31 P3 120.0(3) . . ?
C36 C31 P3 120.1(3) . . ?
C33 C32 C31 117.9(4) . . ?
C33 C32 C41 117.5(3) . . ?
C31 C32 C41 124.6(4) . . ?
C32 C33 C34 123.9(4) . . ?
C35 C34 C33 117.5(4) . . ?
C35 C34 C51 122.0(4) . . ?
C33 C34 C51 120.4(3) . . ?
C34 C35 C36 123.2(4) . . ?
C35 C36 C31 117.6(3) . . ?
C35 C36 C61 116.7(3) . . ?
C31 C36 C61 125.7(3) . . ?
C43 C41 C42 110.8(4) . . ?
C43 C41 C44 106.6(4) . . ?
C42 C41 C44 105.5(3) . . ?
C43 C41 C32 109.4(3) . . ?
C42 C41 C32 113.3(3) . . ?
C44 C41 C32 111.0(3) . . ?
C54 C51 C34 113.0(3) . . ?
C54 C51 C52 109.0(4) . . ?
C34 C51 C52 109.7(4) . . ?
C54 C51 C53 107.4(4) . . ?
C34 C51 C53 109.0(3) . . ?
C52 C51 C53 108.7(4) . . ?
C62 C61 C63 106.1(4) . . ?
C62 C61 C64 105.3(4) . . ?
C63 C61 C64 111.2(4) . . ?
C62 C61 C36 112.2(3) . . ?
C63 C61 C36 111.8(3) . . ?
C64 C61 C36 110.0(3) . . ?

loop_
_geom_bond_atom_site_label_1
_geom_bond_atom_site_label_2
_geom_bond_distance
_geom_bond_site_symmetry_2
_geom_bond_publ_flag
Mo1 C2 1.952(5) . ?
Mo1 C1 1.954(5) . ?
Mo1 P3 2.2037(12) . ?
Mo1 C12 2.339(5) . ?
Mo1 C11 2.340(4) . ?
Mo1 C13 2.362(5) . ?
Mo1 C15 2.366(4) . ?
Mo1 C14 2.382(5) . ?
C1 O1 1.162(5) . ?
C2 O2 1.159(5) . ?
C11 C15 1.391(6) . ?
C11 C12 1.400(6) . ?
C12 C13 1.389(6) . ?
C13 C14 1.410(6) . ?
C14 C15 1.399(6) . ?
P3 F3 1.614(2) . ?
P3 C31 1.829(4) . ?
C31 C32 1.430(5) . ?
C31 C36 1.433(5) . ?
C32 C33 1.378(5) . ?
C32 C41 1.555(5) . ?
C33 C34 1.388(5) . ?
C34 C35 1.380(5) . ?
C34 C51 1.536(5) . ?
C35 C36 1.402(5) . ?
C36 C61 1.559(5) . ?
C41 C43 1.532(6) . ?
C41 C42 1.547(5) . ?
C41 C44 1.554(5) . ?
C51 C54 1.514(6) . ?
C51 C52 1.536(6) . ?
C51 C53 1.545(6) . ?
C61 C62 1.532(6) . ?
C61 C63 1.534(5) . ?
C61 C64 1.539(6) . ?
